data_7102342
loop_
_publ_author_name
'Davies, Mark W'
'Clarke, Adam J'
'Clarkson, Guy J'
'Shipman, Michael'
'Tucker, James H R'

_publ_section_title
;
 Umbrella motion in aziridines: use of simple chemical inputs to
 reversibly control the rate of pyramidal inversion.
;
_journal_issue 47
_journal_name_full 'Chemical communications (Cambridge, England)'
_journal_page_first 5078
_journal_page_last 5080
_journal_paper_doi 10.1039/b712447c
_journal_year 2007
_chemical_formula_sum 'C20 H18 Br2 N2 Pd'
_chemical_formula_weight 552.58
_chemical_name_systematic
;
?
;
_space_group_IT_number 2
_symmetry_cell_setting triclinic
_symmetry_space_group_name_Hall '-P 1'
_symmetry_space_group_name_H-M 'P -1'
_atom_sites_solution_hydrogens geom
_atom_sites_solution_primary direct
_atom_sites_solution_secondary difmap
_audit_creation_method SHELXL-97
_cell_angle_alpha 76.598(2)
_cell_angle_beta 88.601(2)
_cell_angle_gamma 89.842(2)
_cell_formula_units_Z 8
_cell_length_a 14.0049(14)
_cell_length_b 14.1051(14)
_cell_length_c 20.955(2)
_cell_measurement_reflns_used 5374
_cell_measurement_temperature 298(2)
_cell_measurement_theta_max 27.50
_cell_measurement_theta_min 2.55
_cell_volume 4025.6(7)
_computing_cell_refinement 'SAINT (Siemens, 1995)'
_computing_data_collection 'SMART (Siemens, 1994)'
_computing_data_reduction 'SAINT (Siemens, 1995)'
_computing_molecular_graphics 'SHELXTL (Sheldrick, 1997)'
_computing_publication_material 'SHELXTL (Sheldrick, 1997)'
_computing_structure_refinement 'SHELXL-97 (Sheldrick, 1997)'
_computing_structure_solution 'SHELXS-97 (Sheldrick, 1990)'
_diffrn_ambient_temperature 298(2)
_diffrn_detector_area_resol_mean 8.192
_diffrn_measured_fraction_theta_full 0.992
_diffrn_measured_fraction_theta_max 0.903
_diffrn_measurement_device_type 'Siemens SMART diffractometer'
_diffrn_measurement_method '\w scans'
_diffrn_radiation_monochromator graphite
_diffrn_radiation_source 'fine-focus sealed tube'
_diffrn_radiation_type MoK\a
_diffrn_radiation_wavelength 0.71073
_diffrn_reflns_av_R_equivalents 0.0653
_diffrn_reflns_av_sigmaI/netI 0.1048
_diffrn_reflns_limit_h_max 17
_diffrn_reflns_limit_h_min -19
_diffrn_reflns_limit_k_max 18
_diffrn_reflns_limit_k_min -19
_diffrn_reflns_limit_l_max 28
_diffrn_reflns_limit_l_min -28
_diffrn_reflns_number 47727
_diffrn_reflns_theta_full 27.50
_diffrn_reflns_theta_max 29.08
_diffrn_reflns_theta_min 1.74
_diffrn_standards_decay_% nil
_exptl_absorpt_coefficient_mu 4.897
_exptl_absorpt_correction_T_max 0.6402
_exptl_absorpt_correction_T_min 0.1416
_exptl_absorpt_correction_type multi-scan
_exptl_absorpt_process_details 'SADABS (Sheldrick, 1996)'
_exptl_crystal_colour orange
_exptl_crystal_density_diffrn 1.823
_exptl_crystal_density_method 'not measured'
_exptl_crystal_description block
_exptl_crystal_F_000 2144
_exptl_crystal_size_max 0.60
_exptl_crystal_size_mid 0.25
_exptl_crystal_size_min 0.10
_refine_diff_density_max 1.844
_refine_diff_density_min -0.862
_refine_diff_density_rms 0.142
_refine_ls_extinction_method none
_refine_ls_goodness_of_fit_ref 1.013
_refine_ls_hydrogen_treatment constr
_refine_ls_matrix_type full
_refine_ls_number_parameters 901
_refine_ls_number_reflns 19482
_refine_ls_number_restraints 0
_refine_ls_restrained_S_all 1.013
_refine_ls_R_factor_all 0.1402
_refine_ls_R_factor_gt 0.0645
_refine_ls_shift/su_max 0.001
_refine_ls_shift/su_mean 0.000
_refine_ls_structure_factor_coef Fsqd
_refine_ls_weighting_details 'calc w=1/[\s^2^(Fo^2^)+(0.0853P)^2^+0.0000P] where P=(Fo^2^+2Fc^2^)/3'
_refine_ls_weighting_scheme calc
_refine_ls_wR_factor_gt 0.1505
_refine_ls_wR_factor_ref 0.1788
_reflns_number_gt 10092
_reflns_number_total 19482
_reflns_threshold_expression >2sigma(I)
_cod_data_source_file b712447c.txt
_cod_data_source_block md2
_cod_original_sg_symbol_H-M P-1
_cod_database_code 7102342

loop_
_symmetry_equiv_pos_as_xyz
'x, y, z'
'-x, -y, -z'

loop_
_atom_site_label
_atom_site_type_symbol
_atom_site_fract_x
_atom_site_fract_y
_atom_site_fract_z
_atom_site_U_iso_or_equiv
_atom_site_adp_type
_atom_site_occupancy
_atom_site_symmetry_multiplicity
_atom_site_calc_flag
_atom_site_refinement_flags
Pd1 Pd -0.17865(4) 0.04003(4) 0.32208(3) 0.04250(16) Uani 1 1 d .
Br1A Br -0.17473(6) -0.07431(6) 0.25249(4) 0.0586(2) Uani 1 1 d .
Br1 Br -0.26542(8) -0.07602(7) 0.40623(5) 0.0783(3) Uani 1 1 d .
Pd2 Pd 0.32329(4) 0.57629(4) 0.32851(3) 0.04349(16) Uani 1 1 d .
Br2A Br 0.32565(6) 0.73697(6) 0.25692(5) 0.0587(2) Uani 1 1 d .
Br2 Br 0.23969(9) 0.63676(8) 0.41324(5) 0.0833(3) Uani 1 1 d .
Pd3 Pd 0.95387(4) 0.46075(4) 0.73002(3) 0.04968(17) Uani 1 1 d .
Br3A Br 0.88602(7) 0.50326(7) 0.82619(5) 0.0728(3) Uani 1 1 d .
Br3 Br 0.92288(7) 0.62238(7) 0.66501(6) 0.0805(3) Uani 1 1 d .
Pd4 Pd 0.54817(4) 1.11718(4) 0.26055(4) 0.05443(19) Uani 1 1 d .
Br4A Br 0.61872(7) 1.21825(7) 0.16236(6) 0.0748(3) Uani 1 1 d .
Br4 Br 0.57897(7) 1.23883(7) 0.32161(6) 0.0815(3) Uani 1 1 d .
N101 N -0.1826(4) 0.1480(4) 0.3711(3) 0.0489(16) Uani 1 1 d .
C102 C -0.1957(8) 0.1393(7) 0.4356(5) 0.081(3) Uani 1 1 d .
H10A H -0.2044 0.0775 0.4627 0.097 Uiso 1 1 calc R
C103 C -0.1966(8) 0.2185(7) 0.4635(5) 0.084(3) Uani 1 1 d .
H10B H -0.2035 0.2100 0.5087 0.101 Uiso 1 1 calc R
C104 C -0.1870(7) 0.3105(8) 0.4234(5) 0.075(3) Uani 1 1 d .
H10C H -0.1900 0.3646 0.4416 0.090 Uiso 1 1 calc R
C105 C -0.1727(5) 0.3234(7) 0.3553(5) 0.060(2) Uani 1 1 d .
H10D H -0.1642 0.3850 0.3279 0.073 Uiso 1 1 calc R
C106 C -0.1718(5) 0.2397(5) 0.3309(4) 0.0434(18) Uani 1 1 d .
C107 C -0.1585(5) 0.2404(4) 0.2599(3) 0.0319(15) Uani 1 1 d .
H10F H -0.2199 0.2435 0.2391 0.038 Uiso 1 1 calc R
H10G H -0.1207 0.2964 0.2378 0.038 Uiso 1 1 calc R
N108 N -0.1086(4) 0.1490(4) 0.2566(3) 0.0358(13) Uani 1 1 d .
C109 C -0.0012(5) 0.1571(5) 0.2495(3) 0.0397(17) Uani 1 1 d .
H10H H 0.0237 0.2234 0.2439 0.048 Uiso 1 1 calc R
C110 C -0.0578(5) 0.1415(5) 0.1939(3) 0.0409(17) Uani 1 1 d .
H11A H -0.0541 0.0749 0.1877 0.049 Uiso 1 1 calc R
C111 C -0.0721(5) 0.2166(5) 0.1319(4) 0.0458(19) Uani 1 1 d .
C112 C -0.0158(6) 0.3014(6) 0.1150(4) 0.063(2) Uani 1 1 d .
H11B H 0.0286 0.3157 0.1437 0.076 Uiso 1 1 calc R
C113 C -0.0286(8) 0.3627(8) 0.0542(5) 0.082(3) Uani 1 1 d .
H11C H 0.0095 0.4181 0.0414 0.098 Uiso 1 1 calc R
C114 C -0.0946(8) 0.3447(8) 0.0128(5) 0.084(3) Uani 1 1 d .
H11D H -0.1030 0.3891 -0.0270 0.101 Uiso 1 1 calc R
C115 C -0.1486(8) 0.2635(8) 0.0283(4) 0.077(3) Uani 1 1 d .
H11E H -0.1923 0.2504 -0.0012 0.092 Uiso 1 1 calc R
C116 C -0.1381(6) 0.1995(7) 0.0890(4) 0.063(2) Uani 1 1 d .
H11F H -0.1767 0.1443 0.1006 0.075 Uiso 1 1 calc R
C117 C 0.0598(5) 0.0792(5) 0.2897(4) 0.0441(18) Uani 1 1 d .
C118 C 0.0867(8) 0.0901(8) 0.3508(5) 0.090(3) Uani 1 1 d .
H11G H 0.0630 0.1417 0.3670 0.108 Uiso 1 1 calc R
C119 C 0.1502(10) 0.0230(10) 0.3884(6) 0.117(5) Uani 1 1 d .
H11H H 0.1672 0.0291 0.4298 0.140 Uiso 1 1 calc R
C120 C 0.1861(9) -0.0506(9) 0.3633(8) 0.108(5) Uani 1 1 d .
H12A H 0.2292 -0.0938 0.3876 0.129 Uiso 1 1 calc R
C121 C 0.1601(6) -0.0627(7) 0.3024(6) 0.077(3) Uani 1 1 d .
H12B H 0.1841 -0.1140 0.2859 0.093 Uiso 1 1 calc R
C122 C 0.0964(6) 0.0046(6) 0.2666(5) 0.065(3) Uani 1 1 d .
H12C H 0.0787 -0.0022 0.2254 0.078 Uiso 1 1 calc R
N201 N 0.3214(5) 0.4346(4) 0.3800(3) 0.0507(16) Uani 1 1 d .
C202 C 0.3133(8) 0.4006(7) 0.4449(5) 0.085(3) Uani 1 1 d .
H20A H 0.3077 0.4444 0.4718 0.101 Uiso 1 1 calc R
C203 C 0.3132(9) 0.3025(7) 0.4729(5) 0.092(4) Uani 1 1 d .
H20B H 0.3090 0.2803 0.5182 0.110 Uiso 1 1 calc R
C204 C 0.3192(7) 0.2370(7) 0.4333(5) 0.079(3) Uani 1 1 d .
H20C H 0.3164 0.1704 0.4515 0.095 Uiso 1 1 calc R
C205 C 0.3294(6) 0.2714(5) 0.3668(5) 0.060(2) Uani 1 1 d .
H20D H 0.3355 0.2287 0.3392 0.072 Uiso 1 1 calc R
C206 C 0.3305(5) 0.3713(5) 0.3416(4) 0.0444(18) Uani 1 1 d .
C207 C 0.3399(5) 0.4167(5) 0.2687(3) 0.0417(17) Uani 1 1 d .
H20E H 0.3756 0.3743 0.2465 0.050 Uiso 1 1 calc R
H20F H 0.2774 0.4281 0.2495 0.050 Uiso 1 1 calc R
N208 N 0.3917(4) 0.5105(4) 0.2631(3) 0.0374(13) Uani 1 1 d .
C209 C 0.4975(5) 0.5072(5) 0.2542(3) 0.0364(16) Uani 1 1 d .
H20G H 0.5212 0.4434 0.2500 0.044 Uiso 1 1 calc R
C210 C 0.4380(5) 0.5570(5) 0.1986(3) 0.0416(17) Uani 1 1 d .
H21A H 0.4409 0.6282 0.1901 0.050 Uiso 1 1 calc R
C211 C 0.4209(5) 0.5203(5) 0.1392(3) 0.0403(17) Uani 1 1 d .
C212 C 0.4683(6) 0.4383(6) 0.1264(4) 0.053(2) Uani 1 1 d .
H21B H 0.5119 0.4046 0.1560 0.064 Uiso 1 1 calc R
C213 C 0.4500(6) 0.4084(6) 0.0701(4) 0.059(2) Uani 1 1 d .
H21C H 0.4804 0.3535 0.0620 0.071 Uiso 1 1 calc R
C214 C 0.3865(7) 0.4595(8) 0.0253(5) 0.072(3) Uani 1 1 d .
H21D H 0.3747 0.4392 -0.0130 0.086 Uiso 1 1 calc R
C215 C 0.3408(7) 0.5404(7) 0.0374(5) 0.068(3) Uani 1 1 d .
H21E H 0.2996 0.5760 0.0068 0.081 Uiso 1 1 calc R
C216 C 0.3565(6) 0.5685(6) 0.0953(4) 0.054(2) Uani 1 1 d .
H21F H 0.3227 0.6208 0.1045 0.065 Uiso 1 1 calc R
C217 C 0.5608(5) 0.5564(6) 0.2924(4) 0.0471(19) Uani 1 1 d .
C218 C 0.5946(5) 0.6499(6) 0.2677(5) 0.059(2) Uani 1 1 d .
H21G H 0.5745 0.6853 0.2272 0.071 Uiso 1 1 calc R
C219 C 0.6574(6) 0.6908(7) 0.3026(6) 0.078(3) Uani 1 1 d .
H21H H 0.6775 0.7547 0.2859 0.093 Uiso 1 1 calc R
C220 C 0.6914(8) 0.6402(10) 0.3610(7) 0.095(4) Uani 1 1 d .
H22A H 0.7347 0.6687 0.3839 0.114 Uiso 1 1 calc R
C221 C 0.6603(9) 0.5466(10) 0.3854(6) 0.101(4) Uani 1 1 d .
H22B H 0.6828 0.5105 0.4250 0.121 Uiso 1 1 calc R
C222 C 0.5953(7) 0.5058(8) 0.3508(5) 0.075(3) Uani 1 1 d .
H22C H 0.5746 0.4421 0.3678 0.091 Uiso 1 1 calc R
N301 N 1.0071(5) 0.4091(5) 0.6530(3) 0.0551(17) Uani 1 1 d .
C302 C 1.0414(6) 0.4600(7) 0.5948(5) 0.070(3) Uani 1 1 d .
H30A H 1.0430 0.5277 0.5866 0.083 Uiso 1 1 calc R
C303 C 1.0743(7) 0.4149(9) 0.5467(5) 0.079(3) Uani 1 1 d .
H30B H 1.0969 0.4519 0.5066 0.095 Uiso 1 1 calc R
C304 C 1.0734(7) 0.3131(9) 0.5590(5) 0.075(3) Uani 1 1 d .
H30C H 1.0952 0.2813 0.5272 0.090 Uiso 1 1 calc R
C305 C 1.0405(6) 0.2622(7) 0.6176(4) 0.064(2) Uani 1 1 d .
H30D H 1.0396 0.1944 0.6267 0.077 Uiso 1 1 calc R
C306 C 1.0076(5) 0.3106(6) 0.6648(4) 0.052(2) Uani 1 1 d .
C307 C 0.9681(6) 0.2580(6) 0.7305(4) 0.051(2) Uani 1 1 d .
H30E H 0.9991 0.1953 0.7447 0.061 Uiso 1 1 calc R
H30F H 0.9001 0.2472 0.7282 0.061 Uiso 1 1 calc R
N308 N 0.9870(4) 0.3210(4) 0.7780(3) 0.0449(15) Uani 1 1 d .
C309 C 0.9778(5) 0.2725(5) 0.8484(4) 0.0456(18) Uani 1 1 d .
H30G H 0.9572 0.3168 0.8758 0.055 Uiso 1 1 calc R
C310 C 1.0737(5) 0.2964(5) 0.8177(4) 0.0463(18) Uani 1 1 d .
H31A H 1.1106 0.2409 0.8098 0.056 Uiso 1 1 calc R
C311 C 1.1311(5) 0.3769(5) 0.8339(4) 0.0438(18) Uani 1 1 d .
C312 C 1.1874(6) 0.4390(5) 0.7852(4) 0.053(2) Uani 1 1 d .
H31B H 1.1880 0.4317 0.7422 0.063 Uiso 1 1 calc R
C313 C 1.2429(6) 0.5123(6) 0.8022(5) 0.062(2) Uani 1 1 d .
H31C H 1.2791 0.5548 0.7702 0.075 Uiso 1 1 calc R
C314 C 1.2430(6) 0.5203(7) 0.8646(5) 0.066(2) Uani 1 1 d .
H31D H 1.2810 0.5675 0.8759 0.079 Uiso 1 1 calc R
C315 C 1.1881(6) 0.4599(7) 0.9123(5) 0.068(3) Uani 1 1 d .
H31E H 1.1875 0.4680 0.9551 0.082 Uiso 1 1 calc R
C316 C 1.1333(5) 0.3866(6) 0.8965(4) 0.053(2) Uani 1 1 d .
H31F H 1.0981 0.3442 0.9292 0.063 Uiso 1 1 calc R
C317 C 0.9413(6) 0.1713(6) 0.8731(4) 0.0480(19) Uani 1 1 d .
C318 C 0.8464(6) 0.1566(6) 0.8763(5) 0.069(3) Uani 1 1 d .
H31G H 0.8058 0.2089 0.8612 0.083 Uiso 1 1 calc R
C319 C 0.8072(8) 0.0626(8) 0.9023(6) 0.090(3) Uani 1 1 d .
H31H H 0.7415 0.0526 0.9041 0.108 Uiso 1 1 calc R
C320 C 0.8670(9) -0.0121(8) 0.9244(5) 0.089(3) Uani 1 1 d .
H32A H 0.8416 -0.0735 0.9425 0.106 Uiso 1 1 calc R
C321 C 0.9633(7) -0.0004(6) 0.9212(4) 0.070(3) Uani 1 1 d .
H32B H 1.0036 -0.0529 0.9361 0.084 Uiso 1 1 calc R
C322 C 1.0004(6) 0.0937(6) 0.8944(4) 0.062(2) Uani 1 1 d .
H32C H 1.0662 0.1032 0.8911 0.075 Uiso 1 1 calc R
N401 N 0.4948(5) 1.0150(5) 0.3397(3) 0.0549(17) Uani 1 1 d .
C402 C 0.4639(6) 1.0290(8) 0.3977(5) 0.073(3) Uani 1 1 d .
H40A H 0.4646 1.0915 0.4050 0.088 Uiso 1 1 calc R
C403 C 0.4307(7) 0.9512(9) 0.4476(5) 0.081(3) Uani 1 1 d .
H40B H 0.4090 0.9615 0.4878 0.097 Uiso 1 1 calc R
C404 C 0.4307(7) 0.8585(9) 0.4358(5) 0.078(3) Uani 1 1 d .
H40C H 0.4087 0.8058 0.4682 0.094 Uiso 1 1 calc R
C405 C 0.4622(6) 0.8447(7) 0.3780(5) 0.068(3) Uani 1 1 d .
H40D H 0.4626 0.7825 0.3702 0.082 Uiso 1 1 calc R
C406 C 0.4945(6) 0.9238(6) 0.3297(4) 0.056(2) Uani 1 1 d .
C407 C 0.5335(6) 0.9157(5) 0.2636(4) 0.058(2) Uani 1 1 d .
H40E H 0.6020 0.9052 0.2656 0.070 Uiso 1 1 calc R
H40F H 0.5042 0.8609 0.2509 0.070 Uiso 1 1 calc R
N408 N 0.5123(4) 1.0069(4) 0.2154(3) 0.0479(16) Uani 1 1 d .
C409 C 0.4230(6) 1.0095(6) 0.1796(4) 0.051(2) Uani 1 1 d .
H40G H 0.3877 0.9477 0.1892 0.061 Uiso 1 1 calc R
C410 C 0.5159(5) 1.0066(6) 0.1455(4) 0.051(2) Uani 1 1 d .
H41A H 0.5349 1.0695 0.1172 0.061 Uiso 1 1 calc R
C411 C 0.5539(7) 0.9218(6) 0.1223(4) 0.059(2) Uani 1 1 d .
C412 C 0.6513(7) 0.9068(8) 0.1206(5) 0.077(3) Uani 1 1 d .
H41B H 0.6926 0.9506 0.1328 0.092 Uiso 1 1 calc R
C413 C 0.6876(9) 0.8261(11) 0.1007(6) 0.108(4) Uani 1 1 d .
H41D H 0.7532 0.8158 0.1001 0.130 Uiso 1 1 calc R
C414 C 0.6284(11) 0.7631(8) 0.0824(6) 0.092(4) Uani 1 1 d .
H41E H 0.6539 0.7085 0.0706 0.110 Uiso 1 1 calc R
C415 C 0.5342(9) 0.7765(8) 0.0807(6) 0.092(4) Uani 1 1 d .
H41C H 0.4949 0.7340 0.0655 0.110 Uiso 1 1 calc R
C416 C 0.4953(7) 0.8556(7) 0.1023(5) 0.071(3) Uani 1 1 d .
H41H H 0.4294 0.8639 0.1032 0.086 Uiso 1 1 calc R
C417 C 0.3619(5) 1.0970(6) 0.1668(4) 0.050(2) Uani 1 1 d .
C418 C 0.3470(6) 1.1490(7) 0.1039(5) 0.068(3) Uani 1 1 d .
H41I H 0.3778 1.1295 0.0693 0.081 Uiso 1 1 calc R
C419 C 0.2874(7) 1.2301(7) 0.0902(5) 0.074(3) Uani 1 1 d .
H41J H 0.2762 1.2627 0.0471 0.088 Uiso 1 1 calc R
C420 C 0.2460(6) 1.2601(7) 0.1414(6) 0.071(3) Uani 1 1 d .
H42A H 0.2091 1.3164 0.1324 0.086 Uiso 1 1 calc R
C421 C 0.2556(6) 1.2130(7) 0.2039(6) 0.067(3) Uani 1 1 d .
H42B H 0.2241 1.2349 0.2373 0.080 Uiso 1 1 calc R
C422 C 0.3149(6) 1.1283(7) 0.2189(5) 0.063(2) Uani 1 1 d .
H42C H 0.3224 1.0943 0.2622 0.076 Uiso 1 1 calc R

loop_
_atom_site_aniso_label
_atom_site_aniso_U_11
_atom_site_aniso_U_22
_atom_site_aniso_U_33
_atom_site_aniso_U_23
_atom_site_aniso_U_13
_atom_site_aniso_U_12
Pd1 0.0487(3) 0.0294(3) 0.0458(3) -0.0017(2) 0.0043(3) -0.0031(2)
Br1A 0.0677(5) 0.0378(4) 0.0729(6) -0.0182(4) 0.0012(4) -0.0086(4)
Br1 0.0993(7) 0.0487(5) 0.0751(7) 0.0069(5) 0.0278(6) -0.0175(5)
Pd2 0.0512(4) 0.0342(3) 0.0474(4) -0.0147(3) 0.0037(3) 0.0019(2)
Br2A 0.0675(5) 0.0335(4) 0.0743(6) -0.0115(4) -0.0012(4) 0.0079(4)
Br2 0.1140(8) 0.0645(6) 0.0788(7) -0.0357(5) 0.0307(6) 0.0072(6)
Pd3 0.0444(3) 0.0363(3) 0.0681(4) -0.0109(3) -0.0077(3) 0.0034(2)
Br3A 0.0787(6) 0.0611(6) 0.0865(7) -0.0329(5) -0.0109(5) 0.0245(5)
Br3 0.0612(6) 0.0429(5) 0.1236(9) 0.0087(5) 0.0001(6) 0.0076(4)
Pd4 0.0446(3) 0.0381(3) 0.0855(5) -0.0241(3) -0.0060(3) -0.0004(3)
Br4A 0.0648(6) 0.0443(5) 0.1113(8) -0.0099(5) -0.0019(5) -0.0111(4)
Br4 0.0589(6) 0.0651(6) 0.1391(10) -0.0609(6) -0.0058(6) -0.0023(5)
N101 0.060(4) 0.041(4) 0.043(4) -0.007(3) 0.013(3) 0.000(3)
C102 0.132(9) 0.050(6) 0.060(6) -0.013(5) 0.027(6) 0.000(6)
C103 0.136(10) 0.063(6) 0.055(6) -0.019(5) 0.032(6) -0.024(6)
C104 0.085(7) 0.080(7) 0.074(7) -0.048(6) 0.011(5) -0.003(5)
C105 0.042(4) 0.061(5) 0.098(7) -0.057(5) -0.005(4) 0.012(4)
C106 0.038(4) 0.031(4) 0.058(5) -0.004(3) 0.007(3) 0.003(3)
C107 0.041(4) 0.017(3) 0.037(4) -0.006(3) 0.000(3) -0.003(3)
N108 0.042(3) 0.026(3) 0.040(3) -0.009(2) -0.002(3) 0.005(2)
C109 0.042(4) 0.031(4) 0.045(4) -0.008(3) 0.002(3) -0.002(3)
C110 0.052(4) 0.027(4) 0.041(4) -0.002(3) 0.003(3) 0.001(3)
C111 0.049(4) 0.040(4) 0.044(4) -0.004(4) 0.012(4) 0.009(3)
C112 0.062(5) 0.054(5) 0.062(6) 0.009(4) 0.000(4) -0.011(4)
C113 0.092(8) 0.071(7) 0.064(7) 0.022(5) 0.007(6) -0.002(6)
C114 0.108(9) 0.078(8) 0.048(6) 0.020(5) 0.014(6) 0.033(7)
C115 0.103(8) 0.083(8) 0.047(6) -0.018(5) -0.011(5) 0.024(6)
C116 0.069(6) 0.060(6) 0.060(6) -0.012(5) -0.014(5) 0.000(5)
C117 0.047(4) 0.031(4) 0.051(5) -0.003(3) -0.009(4) -0.001(3)
C118 0.125(9) 0.072(7) 0.069(7) -0.002(6) -0.024(6) 0.033(7)
C119 0.126(12) 0.109(11) 0.093(9) -0.011(8) -0.061(8) 0.037(9)
C120 0.092(9) 0.056(7) 0.158(13) 0.013(8) -0.031(9) 0.024(6)
C121 0.055(6) 0.046(5) 0.136(10) -0.031(6) -0.016(6) 0.006(4)
C122 0.050(5) 0.034(4) 0.116(8) -0.024(5) -0.026(5) 0.012(4)
N201 0.071(4) 0.036(3) 0.044(4) -0.010(3) 0.011(3) 0.002(3)
C202 0.147(10) 0.057(6) 0.051(6) -0.016(5) 0.029(6) 0.003(6)
C203 0.149(10) 0.061(7) 0.054(6) 0.005(5) 0.036(6) 0.003(7)
C204 0.116(8) 0.039(5) 0.072(7) 0.005(5) 0.036(6) -0.002(5)
C205 0.059(5) 0.029(4) 0.091(7) -0.011(4) 0.023(5) 0.000(4)
C206 0.050(4) 0.037(4) 0.045(4) -0.010(3) 0.014(4) -0.001(3)
C207 0.054(4) 0.030(4) 0.042(4) -0.012(3) 0.008(3) -0.013(3)
N208 0.042(3) 0.025(3) 0.047(4) -0.012(3) -0.001(3) 0.001(2)
C209 0.039(4) 0.030(4) 0.044(4) -0.015(3) -0.004(3) 0.001(3)
C210 0.045(4) 0.039(4) 0.045(4) -0.018(3) 0.007(3) -0.004(3)
C211 0.039(4) 0.041(4) 0.040(4) -0.009(3) 0.005(3) -0.004(3)
C212 0.049(5) 0.063(5) 0.051(5) -0.019(4) -0.003(4) 0.000(4)
C213 0.071(6) 0.054(5) 0.054(5) -0.016(4) -0.003(4) 0.004(4)
C214 0.071(6) 0.082(7) 0.072(7) -0.036(6) -0.004(5) -0.012(5)
C215 0.066(6) 0.076(7) 0.063(6) -0.018(5) -0.017(5) 0.000(5)
C216 0.059(5) 0.045(5) 0.062(5) -0.018(4) -0.012(4) 0.008(4)
C217 0.044(4) 0.045(4) 0.056(5) -0.019(4) 0.003(4) 0.000(3)
C218 0.045(5) 0.040(4) 0.092(7) -0.015(4) -0.015(4) 0.004(4)
C219 0.052(5) 0.055(6) 0.137(10) -0.044(6) -0.010(6) 0.003(4)
C220 0.075(7) 0.105(10) 0.127(11) -0.068(9) -0.035(7) 0.019(7)
C221 0.131(11) 0.106(10) 0.074(8) -0.033(7) -0.048(7) 0.015(8)
C222 0.090(7) 0.082(7) 0.064(6) -0.035(5) -0.021(5) -0.008(6)
N301 0.052(4) 0.063(5) 0.047(4) -0.007(3) -0.008(3) 0.001(3)
C302 0.052(5) 0.071(6) 0.074(7) 0.008(5) -0.004(5) 0.012(5)
C303 0.057(6) 0.118(10) 0.053(6) -0.002(6) -0.001(5) 0.016(6)
C304 0.066(6) 0.101(9) 0.061(6) -0.023(6) -0.006(5) 0.023(6)
C305 0.067(6) 0.073(6) 0.057(6) -0.023(5) -0.009(5) 0.016(5)
C306 0.045(4) 0.042(5) 0.071(6) -0.014(4) -0.017(4) 0.008(3)
C307 0.056(5) 0.053(5) 0.047(5) -0.018(4) -0.006(4) 0.000(4)
N308 0.054(4) 0.038(3) 0.044(4) -0.013(3) -0.008(3) -0.001(3)
C309 0.056(5) 0.042(4) 0.041(4) -0.012(3) -0.008(4) 0.002(4)
C310 0.050(5) 0.041(4) 0.052(5) -0.017(4) -0.008(4) 0.016(3)
C311 0.036(4) 0.042(4) 0.056(5) -0.017(4) 0.000(3) 0.005(3)
C312 0.067(5) 0.040(4) 0.052(5) -0.012(4) -0.002(4) 0.015(4)
C313 0.052(5) 0.046(5) 0.085(7) -0.007(5) -0.003(5) 0.001(4)
C314 0.059(5) 0.062(6) 0.086(7) -0.035(5) -0.014(5) -0.003(4)
C315 0.074(6) 0.068(6) 0.070(6) -0.028(5) -0.005(5) -0.007(5)
C316 0.050(5) 0.051(5) 0.056(5) -0.012(4) -0.003(4) -0.005(4)
C317 0.056(5) 0.040(4) 0.051(5) -0.017(4) -0.002(4) 0.002(4)
C318 0.064(6) 0.038(5) 0.105(8) -0.012(5) -0.030(5) 0.001(4)
C319 0.065(6) 0.077(8) 0.120(9) -0.009(7) -0.017(6) -0.018(6)
C320 0.116(9) 0.054(6) 0.091(8) -0.004(6) -0.013(7) -0.030(6)
C321 0.091(7) 0.044(5) 0.072(6) -0.006(5) -0.004(5) 0.000(5)
C322 0.063(5) 0.058(6) 0.063(6) -0.008(4) 0.002(4) -0.005(4)
N401 0.057(4) 0.050(4) 0.063(5) -0.024(4) -0.009(3) 0.001(3)
C402 0.067(6) 0.095(8) 0.066(6) -0.036(6) -0.014(5) -0.006(5)
C403 0.070(7) 0.111(10) 0.067(7) -0.032(7) -0.009(5) 0.006(6)
C404 0.060(6) 0.099(9) 0.067(7) 0.001(6) -0.002(5) -0.015(6)
C405 0.069(6) 0.059(6) 0.072(7) -0.003(5) -0.007(5) -0.004(5)
C406 0.051(5) 0.052(5) 0.066(6) -0.017(4) -0.009(4) 0.004(4)
C407 0.070(6) 0.032(4) 0.075(6) -0.014(4) -0.004(5) -0.003(4)
N408 0.050(4) 0.033(3) 0.062(4) -0.014(3) -0.005(3) 0.004(3)
C409 0.060(5) 0.038(4) 0.057(5) -0.013(4) 0.001(4) 0.001(4)
C410 0.043(4) 0.038(4) 0.070(6) -0.011(4) 0.002(4) 0.002(3)
C411 0.078(6) 0.037(4) 0.059(5) -0.006(4) 0.008(5) 0.001(4)
C412 0.059(6) 0.094(8) 0.087(7) -0.041(6) -0.012(5) 0.009(5)
C413 0.073(8) 0.131(12) 0.133(11) -0.056(9) 0.003(7) 0.039(8)
C414 0.129(11) 0.060(7) 0.090(8) -0.027(6) 0.008(8) 0.019(7)
C415 0.114(10) 0.072(7) 0.099(9) -0.042(6) 0.029(7) -0.024(7)
C416 0.064(6) 0.070(6) 0.087(7) -0.034(5) 0.021(5) -0.009(5)
C417 0.046(4) 0.046(5) 0.058(5) -0.012(4) 0.001(4) -0.010(4)
C418 0.061(6) 0.063(6) 0.077(7) -0.015(5) 0.014(5) 0.000(5)
C419 0.075(6) 0.049(5) 0.086(7) 0.006(5) -0.009(6) 0.013(5)
C420 0.062(6) 0.045(5) 0.111(9) -0.025(6) 0.007(6) 0.005(4)
C421 0.046(5) 0.066(6) 0.101(8) -0.046(6) 0.018(5) -0.002(4)
C422 0.052(5) 0.060(6) 0.080(6) -0.021(5) 0.009(5) -0.013(4)

loop_
_atom_type_symbol
_atom_type_description
_atom_type_scat_dispersion_real
_atom_type_scat_dispersion_imag
_atom_type_scat_source
C C 0.0033 0.0016 'International Tables Vol C Tables 4.2.6.8 and 6.1.1.4'
H H 0.0000 0.0000 'International Tables Vol C Tables 4.2.6.8 and 6.1.1.4'
N N 0.0061 0.0033 'International Tables Vol C Tables 4.2.6.8 and 6.1.1.4'
Br Br -0.2901 2.4595 'International Tables Vol C Tables 4.2.6.8 and 6.1.1.4'
Pd Pd -0.9988 1.0072 'International Tables Vol C Tables 4.2.6.8 and 6.1.1.4'

loop_
_geom_angle_atom_site_label_1
_geom_angle_atom_site_label_2
_geom_angle_atom_site_label_3
_geom_angle
N101 Pd1 N108 79.0(2)
N101 Pd1 Br1A 173.53(17)
N108 Pd1 Br1A 95.47(16)
N101 Pd1 Br1 94.91(16)
N108 Pd1 Br1 173.89(16)
Br1A Pd1 Br1 90.52(4)
N201 Pd2 N208 79.3(2)
N201 Pd2 Br2A 173.71(18)
N208 Pd2 Br2A 95.16(15)
N201 Pd2 Br2 94.58(18)
N208 Pd2 Br2 173.85(15)
Br2A Pd2 Br2 90.94(4)
N301 Pd3 N308 80.1(3)
N301 Pd3 Br3A 173.7(2)
N308 Pd3 Br3A 94.35(17)
N301 Pd3 Br3 94.77(19)
N308 Pd3 Br3 174.74(17)
Br3A Pd3 Br3 90.86(4)
N401 Pd4 N408 79.6(3)
N401 Pd4 Br4A 172.2(2)
N408 Pd4 Br4A 93.92(18)
N401 Pd4 Br4 95.21(19)
N408 Pd4 Br4 174.42(18)
Br4A Pd4 Br4 91.39(4)
C102 N101 C106 118.8(7)
C102 N101 Pd1 127.7(6)
C106 N101 Pd1 113.5(5)
N101 C102 C103 122.4(9)
N101 C102 H10A 118.8
C103 C102 H10A 118.8
C102 C103 C104 119.0(9)
C102 C103 H10B 120.5
C104 C103 H10B 120.5
C103 C104 C105 120.8(9)
C103 C104 H10C 119.6
C105 C104 H10C 119.6
C106 C105 C104 116.8(9)
C106 C105 H10D 121.6
C104 C105 H10D 121.6
N101 C106 C105 122.2(8)
N101 C106 C107 114.0(6)
C105 C106 C107 123.8(7)
N108 C107 C106 106.8(5)
N108 C107 H10F 110.4
C106 C107 H10F 110.4
N108 C107 H10G 110.4
C106 C107 H10G 110.4
H10F C107 H10G 108.6
C107 N108 C110 119.4(5)
C107 N108 C109 115.1(5)
C110 N108 C109 58.9(4)
C107 N108 Pd1 106.1(4)
C110 N108 Pd1 127.1(4)
C109 N108 Pd1 123.9(4)
C110 C109 C117 122.8(6)
C110 C109 N108 60.3(4)
C117 C109 N108 119.6(5)
C110 C109 H10H 114.5
C117 C109 H10H 114.5
N108 C109 H10H 114.5
C109 C110 C111 124.4(6)
C109 C110 N108 60.8(4)
C111 C110 N108 120.8(6)
C109 C110 H11A 113.6
C111 C110 H11A 113.6
N108 C110 H11A 113.6
C116 C111 C112 119.4(7)
C116 C111 C110 118.8(7)
C112 C111 C110 121.7(7)
C113 C112 C111 117.6(9)
C113 C112 H11B 121.2
C111 C112 H11B 121.2
C114 C113 C112 122.0(10)
C114 C113 H11C 119.0
C112 C113 H11C 119.0
C115 C114 C113 120.9(9)
C115 C114 H11D 119.5
C113 C114 H11D 119.5
C114 C115 C116 119.2(10)
C114 C115 H11E 120.4
C116 C115 H11E 120.4
C111 C116 C115 120.9(9)
C111 C116 H11F 119.6
C115 C116 H11F 119.6
C122 C117 C118 118.9(8)
C122 C117 C109 122.8(7)
C118 C117 C109 117.9(8)
C117 C118 C119 120.1(11)
C117 C118 H11G 119.9
C119 C118 H11G 119.9
C120 C119 C118 119.3(12)
C120 C119 H11H 120.4
C118 C119 H11H 120.4
C119 C120 C121 121.5(11)
C119 C120 H12A 119.2
C121 C120 H12A 119.2
C120 C121 C122 117.8(10)
C120 C121 H12B 121.1
C122 C121 H12B 121.1
C117 C122 C121 122.3(10)
C117 C122 H12C 118.8
C121 C122 H12C 118.8
C202 N201 C206 119.0(7)
C202 N201 Pd2 128.0(6)
C206 N201 Pd2 113.0(5)
N201 C202 C203 121.6(9)
N201 C202 H20A 119.2
C203 C202 H20A 119.2
C202 C203 C204 119.6(9)
C202 C203 H20B 120.2
C204 C203 H20B 120.2
C205 C204 C203 119.1(8)
C205 C204 H20C 120.4
C203 C204 H20C 120.4
C204 C205 C206 118.5(8)
C204 C205 H20D 120.7
C206 C205 H20D 120.7
N201 C206 C205 122.2(7)
N201 C206 C207 115.2(6)
C205 C206 C207 122.6(7)
N208 C207 C206 105.7(6)
N208 C207 H20E 110.6
C206 C207 H20E 110.6
N208 C207 H20F 110.6
C206 C207 H20F 110.6
H20E C207 H20F 108.7
C207 N208 C209 116.1(5)
C207 N208 C210 118.0(5)
C209 N208 C210 59.8(4)
C207 N208 Pd2 105.1(4)
C209 N208 Pd2 124.2(4)
C210 N208 Pd2 128.4(4)
C217 C209 C210 125.5(6)
C217 C209 N208 120.5(6)
C210 C209 N208 60.1(4)
C217 C209 H20G 113.5
C210 C209 H20G 113.5
N208 C209 H20G 113.5
C211 C210 C209 124.9(6)
C211 C210 N208 121.3(6)
C209 C210 N208 60.1(4)
C211 C210 H21A 113.4
C209 C210 H21A 113.4
N208 C210 H21A 113.4
C216 C211 C212 119.2(7)
C216 C211 C210 118.3(7)
C212 C211 C210 122.5(7)
C213 C212 C211 119.8(8)
C213 C212 H21B 120.1
C211 C212 H21B 120.1
C212 C213 C214 120.3(9)
C212 C213 H21C 119.9
C214 C213 H21C 119.9
C215 C214 C213 120.0(9)
C215 C214 H21D 120.0
C213 C214 H21D 120.0
C214 C215 C216 119.8(9)
C214 C215 H21E 120.1
C216 C215 H21E 120.1
C211 C216 C215 120.8(8)
C211 C216 H21F 119.6
C215 C216 H21F 119.6
C222 C217 C218 117.8(8)
C222 C217 C209 119.9(7)
C218 C217 C209 122.0(7)
C219 C218 C217 120.4(9)
C219 C218 H21G 119.8
C217 C218 H21G 119.8
C220 C219 C218 121.7(10)
C220 C219 H21H 119.1
C218 C219 H21H 119.1
C219 C220 C221 118.6(10)
C219 C220 H22A 120.7
C221 C220 H22A 120.7
C220 C221 C222 119.8(11)
C220 C221 H22B 120.1
C222 C221 H22B 120.1
C217 C222 C221 121.7(10)
C217 C222 H22C 119.1
C221 C222 H22C 119.1
C302 N301 C306 118.2(8)
C302 N301 Pd3 128.4(7)
C306 N301 Pd3 113.4(5)
N301 C302 C303 122.0(10)
N301 C302 H30A 119.0
C303 C302 H30A 119.0
C302 C303 C304 119.4(9)
C302 C303 H30B 120.3
C304 C303 H30B 120.3
C305 C304 C303 118.6(10)
C305 C304 H30C 120.7
C303 C304 H30C 120.7
C304 C305 C306 120.2(10)
C304 C305 H30D 119.9
C306 C305 H30D 119.9
N301 C306 C305 121.6(8)
N301 C306 C307 115.7(7)
C305 C306 C307 122.7(8)
C306 C307 N308 107.3(6)
C306 C307 H30E 110.3
N308 C307 H30E 110.3
C306 C307 H30F 110.3
N308 C307 H30F 110.3
H30E C307 H30F 108.5
C309 N308 C310 60.0(5)
C309 N308 C307 116.0(6)
C310 N308 C307 115.7(6)
C309 N308 Pd3 130.0(5)
C310 N308 Pd3 122.9(4)
C307 N308 Pd3 106.2(4)
N308 C309 C310 60.2(5)
N308 C309 C317 123.6(6)
C310 C309 C317 123.9(7)
N308 C309 H30G 113.1
C310 C309 H30G 113.1
C317 C309 H30G 113.1
C309 C310 N308 59.9(5)
C309 C310 C311 119.8(6)
N308 C310 C311 119.2(6)
C309 C310 H31A 115.5
N308 C310 H31A 115.5
C311 C310 H31A 115.5
C316 C311 C312 119.5(7)
C316 C311 C310 119.8(7)
C312 C311 C310 120.5(7)
C311 C312 C313 119.4(8)
C311 C312 H31B 120.3
C313 C312 H31B 120.3
C314 C313 C312 119.6(8)
C314 C313 H31C 120.2
C312 C313 H31C 120.2
C313 C314 C315 121.2(9)
C313 C314 H31D 119.4
C315 C314 H31D 119.4
C314 C315 C316 120.0(9)
C314 C315 H31E 120.0
C316 C315 H31E 120.0
C311 C316 C315 120.2(8)
C311 C316 H31F 119.9
C315 C316 H31F 119.9
C318 C317 C322 119.0(8)
C318 C317 C309 118.4(7)
C322 C317 C309 122.5(7)
C317 C318 C319 121.0(9)
C317 C318 H31G 119.5
C319 C318 H31G 119.5
C320 C319 C318 118.7(9)
C320 C319 H31H 120.6
C318 C319 H31H 120.6
C319 C320 C321 122.1(9)
C319 C320 H32A 119.0
C321 C320 H32A 119.0
C320 C321 C322 118.0(9)
C320 C321 H32B 121.0
C322 C321 H32B 121.0
C317 C322 C321 121.1(8)
C317 C322 H32C 119.4
C321 C322 H32C 119.4
C402 N401 C406 119.0(8)
C402 N401 Pd4 127.9(7)
C406 N401 Pd4 113.1(6)
N401 C402 C403 121.3(10)
N401 C402 H40A 119.4
C403 C402 H40A 119.4
C404 C403 C402 118.5(10)
C404 C403 H40B 120.8
C402 C403 H40B 120.8
C405 C404 C403 120.1(10)
C405 C404 H40C 119.9
C403 C404 H40C 119.9
C404 C405 C406 119.7(10)
C404 C405 H40D 120.2
C406 C405 H40D 120.2
N401 C406 C405 121.4(8)
N401 C406 C407 114.7(7)
C405 C406 C407 123.8(8)
N408 C407 C406 108.5(7)
N408 C407 H40E 110.0
C406 C407 H40E 110.0
N408 C407 H40F 110.0
C406 C407 H40F 110.0
H40E C407 H40F 108.4
C410 N408 C409 60.3(5)
C410 N408 C407 118.6(6)
C409 N408 C407 116.7(6)
C410 N408 Pd4 129.1(5)
C409 N408 Pd4 121.5(5)
C407 N408 Pd4 105.1(5)
N408 C409 C410 59.6(5)
N408 C409 C417 121.0(7)
C410 C409 C417 122.3(7)
N408 C409 H40G 114.4
C410 C409 H40G 114.4
C417 C409 H40G 114.4
N408 C410 C409 60.0(5)
N408 C410 C411 121.3(7)
C409 C410 C411 125.2(7)
N408 C410 H41A 113.4
C409 C410 H41A 113.4
C411 C410 H41A 113.4
C412 C411 C416 117.8(9)
C412 C411 C410 119.5(8)
C416 C411 C410 122.7(8)
C411 C412 C413 120.1(10)
C411 C412 H41B 120.0
C413 C412 H41B 120.0
C414 C413 C412 120.2(11)
C414 C413 H41D 119.9
C412 C413 H41D 119.9
C415 C414 C413 121.9(11)
C415 C414 H41E 119.0
C413 C414 H41E 119.0
C414 C415 C416 119.0(11)
C414 C415 H41C 120.5
C416 C415 H41C 120.5
C411 C416 C415 120.8(9)
C411 C416 H41H 119.6
C415 C416 H41H 119.6
C418 C417 C422 118.0(8)
C418 C417 C409 121.0(8)
C422 C417 C409 121.0(8)
C417 C418 C419 122.2(9)
C417 C418 H41I 118.9
C419 C418 H41I 118.9
C420 C419 C418 118.3(9)
C420 C419 H41J 120.9
C418 C419 H41J 120.9
C421 C420 C419 123.3(9)
C421 C420 H42A 118.4
C419 C420 H42A 118.4
C420 C421 C422 119.3(9)
C420 C421 H42B 120.4
C422 C421 H42B 120.4
C417 C422 C421 118.9(9)
C417 C422 H42C 120.6
C421 C422 H42C 120.6

loop_
_geom_bond_atom_site_label_1
_geom_bond_atom_site_label_2
_geom_bond_distance
Pd1 N101 2.024(6)
Pd1 N108 2.043(5)
Pd1 Br1A 2.4118(11)
Pd1 Br1 2.4153(9)
Pd2 N201 2.039(6)
Pd2 N208 2.044(6)
Pd2 Br2A 2.4104(10)
Pd2 Br2 2.4179(11)
Pd3 N301 2.042(7)
Pd3 N308 2.052(6)
Pd3 Br3A 2.4055(12)
Pd3 Br3 2.4137(11)
Pd4 N401 2.055(7)
Pd4 N408 2.068(6)
Pd4 Br4A 2.4064(12)
Pd4 Br4 2.4116(11)
N101 C102 1.338(11)
N101 C106 1.377(9)
C102 C103 1.374(13)
C102 H10A 0.9300
C103 C104 1.378(13)
C103 H10B 0.9300
C104 C105 1.404(12)
C104 H10C 0.9300
C105 C106 1.391(10)
C105 H10D 0.9300
C106 C107 1.492(10)
C107 N108 1.480(8)
C107 H10F 0.9700
C107 H10G 0.9700
N108 C110 1.503(9)
N108 C109 1.509(8)
C109 C110 1.481(10)
C109 C117 1.499(10)
C109 H10H 0.9800
C110 C111 1.491(10)
C110 H11A 0.9800
C111 C116 1.366(11)
C111 C112 1.405(11)
C112 C113 1.379(12)
C112 H11B 0.9300
C113 C114 1.346(15)
C113 H11C 0.9300
C114 C115 1.345(14)
C114 H11D 0.9300
C115 C116 1.389(12)
C115 H11E 0.9300
C116 H11F 0.9300
C117 C122 1.352(11)
C117 C118 1.385(13)
C118 C119 1.410(15)
C118 H11G 0.9300
C119 C120 1.358(17)
C119 H11H 0.9300
C120 C121 1.383(16)
C120 H12A 0.9300
C121 C122 1.400(12)
C121 H12B 0.9300
C122 H12C 0.9300
N201 C202 1.336(10)
N201 C206 1.337(9)
C202 C203 1.372(13)
C202 H20A 0.9300
C203 C204 1.377(14)
C203 H20B 0.9300
C204 C205 1.369(12)
C204 H20C 0.9300
C205 C206 1.385(10)
C205 H20D 0.9300
C206 C207 1.515(10)
C207 N208 1.490(8)
C207 H20E 0.9700
C207 H20F 0.9700
N208 C209 1.492(8)
N208 C210 1.492(8)
C209 C217 1.484(10)
C209 C210 1.487(10)
C209 H20G 0.9800
C210 C211 1.480(10)
C210 H21A 0.9800
C211 C216 1.368(10)
C211 C212 1.407(11)
C212 C213 1.373(11)
C212 H21B 0.9300
C213 C214 1.384(12)
C213 H21C 0.9300
C214 C215 1.378(13)
C214 H21D 0.9300
C215 C216 1.383(12)
C215 H21E 0.9300
C216 H21F 0.9300
C217 C222 1.365(12)
C217 C218 1.381(10)
C218 C219 1.366(12)
C218 H21G 0.9300
C219 C220 1.363(15)
C219 H21H 0.9300
C220 C221 1.369(16)
C220 H22A 0.9300
C221 C222 1.383(14)
C221 H22B 0.9300
C222 H22C 0.9300
N301 C302 1.343(10)
N301 C306 1.355(10)
C302 C303 1.380(14)
C302 H30A 0.9300
C303 C304 1.400(15)
C303 H30B 0.9300
C304 C305 1.342(12)
C304 H30C 0.9300
C305 C306 1.396(12)
C305 H30D 0.9300
C306 C307 1.498(11)
C307 N308 1.507(9)
C307 H30E 0.9700
C307 H30F 0.9700
N308 C309 1.479(9)
N308 C310 1.483(9)
C309 C310 1.481(10)
C309 C317 1.488(10)
C309 H30G 0.9800
C310 C311 1.500(10)
C310 H31A 0.9800
C311 C316 1.352(11)
C311 C312 1.407(10)
C312 C313 1.410(11)
C312 H31B 0.9300
C313 C314 1.339(12)
C313 H31C 0.9300
C314 C315 1.373(12)
C314 H31D 0.9300
C315 C316 1.394(11)
C315 H31E 0.9300
C316 H31F 0.9300
C317 C318 1.343(11)
C317 C322 1.367(11)
C318 C319 1.419(13)
C318 H31G 0.9300
C319 C320 1.346(14)
C319 H31H 0.9300
C320 C321 1.357(14)
C320 H32A 0.9300
C321 C322 1.412(11)
C321 H32B 0.9300
C322 H32C 0.9300
N401 C402 1.336(11)
N401 C406 1.351(10)
C402 C403 1.401(14)
C402 H40A 0.9300
C403 C404 1.386(15)
C403 H40B 0.9300
C404 C405 1.335(13)
C404 H40C 0.9300
C405 C406 1.391(12)
C405 H40D 0.9300
C406 C407 1.503(12)
C407 N408 1.475(10)
C407 H40E 0.9700
C407 H40F 0.9700
N408 C410 1.465(10)
N408 C409 1.470(10)
C409 C410 1.474(10)
C409 C417 1.476(11)
C409 H40G 0.9800
C410 C411 1.485(11)
C410 H41A 0.9800
C411 C412 1.380(12)
C411 C416 1.387(12)
C412 C413 1.391(15)
C412 H41B 0.9300
C413 C414 1.343(16)
C413 H41D 0.9300
C414 C415 1.332(15)
C414 H41E 0.9300
C415 C416 1.402(14)
C415 H41C 0.9300
C416 H41H 0.9300
C417 C418 1.372(12)
C417 C422 1.418(12)
C418 C419 1.393(12)
C418 H41I 0.9300
C419 C420 1.358(14)
C419 H41J 0.9300
C420 C421 1.335(13)
C420 H42A 0.9300
C421 C422 1.431(13)
C421 H42B 0.9300
C422 H42C 0.9300
